data_7101029
loop_
_publ_author_name
'Masahiko Maekawa'
'Susumu Kitagawa'
'T. Kuroda-Sowa'
'Megumu Munakata'

_publ_section_title
;
Sandwich-shaped silver(I) metallomacrocycles: The
first encapsulation of a XF62- (X=Si, Ge and Sn) anion into two Ag
metallomacrocycles
;
_journal_name_full 'Chemical Communications'
_journal_paper_doi 10.1039/b518411h
_journal_year 2006
_chemical_formula_moiety
;
'2(C36 H28 Ag4 N12 4+), 6(B F4 -), (Si F6 2-), 8(C H3 N O2) '
;
_chemical_formula_sum 'C80 H80 Ag8 B6 F30 N32 O16 Si'
_chemical_formula_weight 3271.56
_space_group_IT_number 2
_space_group_name_Hall '-P 1'
_space_group_name_H-M_alt 'P -1'
_symmetry_cell_setting triclinic
_symmetry_Int_Tables_number 2
_symmetry_space_group_name_Hall '-P 1'
_symmetry_space_group_name_H-M 'P -1'
_cell_angle_alpha 93.365(4)
_cell_angle_beta 103.919(5)
_cell_angle_gamma 100.868(5)
_cell_formula_units_Z 1
_cell_length_a 12.258(5)
_cell_length_b 14.979(6)
_cell_length_c 15.422(6)
_cell_measurement_temperature 150.2
_cell_volume 2683(1)
_exptl_crystal_density_diffrn 2.024
_cod_original_formula_sum 'C80 H80 Ag8 B6 F30 N32 O16 Si '
_cod_database_code 7101029

loop_
_symmetry_equiv_pos_as_xyz
x,y,z
-x,-y,-z

loop_
_atom_site_label
_atom_site_type_symbol
_atom_site_fract_x
_atom_site_fract_y
_atom_site_fract_z
_atom_site_U_iso_or_equiv
_atom_site_adp_type
_atom_site_occupancy
_atom_site_symmetry_multiplicity
_atom_site_calc_flag
_atom_site_refinement_flags
_atom_site_disorder_assembly
_atom_site_disorder_group
Ag(1) Ag 0.40389(3) 0.76521(2) 0.59335(2) 0.02855(9) Uani 1.00 1 d . . .
Ag(2) Ag 0.73965(3) 0.66167(2) 0.37704(2) 0.03214(9) Uani 1.00 1 d . . .
Ag(3) Ag 0.81599(3) 0.32102(2) 0.59273(2) 0.02988(9) Uani 1.00 1 d . . .
Ag(4) Ag 0.47655(3) 0.42883(2) 0.80075(2) 0.02908(9) Uani 1.00 1 d . . .
Si(1) Si 0.5000 0.5000 0.5000 0.0213(3) Uani 1.00 2 d S . .
F(1) F -0.0516(4) 0.7260(3) 0.9256(3) 0.094(1) Uani 1.00 1 d . . .
F(2) F 0.0531(3) 0.6726(2) 0.8401(2) 0.0583(8) Uani 1.00 1 d . . .
F(3) F 0.1174(4) 0.6976(4) 0.9876(3) 0.114(2) Uani 1.00 1 d . . .
F(4) F -0.0264(4) 0.5834(3) 0.9272(3) 0.102(2) Uani 1.00 1 d . . .
F(5) F 0.5440(4) 0.8448(6) 0.0595(4) 0.199(4) Uani 1.00 1 d . . .
F(6) F 0.6639(7) 0.9238(3) 0.1828(4) 0.177(3) Uani 1.00 1 d . . .
F(7) F 0.7292(4) 0.8644(4) 0.0786(3) 0.118(2) Uani 1.00 1 d . . .
F(8) F 0.6354(3) 0.7759(2) 0.1621(2) 0.0552(8) Uani 1.00 1 d . . .
F(9) F 0.9116(3) 0.8528(2) 0.6531(2) 0.0612(9) Uani 1.00 1 d . . .
F(10) F 1.0785(2) 0.8117(2) 0.6479(2) 0.0459(7) Uani 1.00 1 d . . .
F(11) F 0.9269(3) 0.7706(3) 0.5296(2) 0.073(1) Uani 1.00 1 d . . .
F(12) F 1.0144(3) 0.9190(2) 0.5636(3) 0.080(1) Uani 1.00 1 d . . .
F(13) F 0.4307(2) 0.5859(2) 0.5112(2) 0.0323(6) Uani 1.00 1 d . . .
F(14) F 0.4775(2) 0.4635(2) 0.5968(2) 0.0345(6) Uani 1.00 1 d . . .
F(15) F 0.6248(2) 0.5686(2) 0.5559(2) 0.0357(6) Uani 1.00 1 d . . .
O(1) O 0.6502(4) 0.8300(3) 0.7252(3) 0.078(1) Uani 1.00 1 d . . .
O(2) O 0.6167(4) 0.7642(3) 0.8367(3) 0.072(1) Uani 1.00 1 d . . .
O(3) O 0.4189(4) 0.9186(2) 0.7437(2) 0.054(1) Uani 1.00 1 d . . .
O(4) O 0.5852(4) 1.0072(3) 0.8006(2) 0.059(1) Uani 1.00 1 d . . .
O(5) O 0.2468(4) 0.9069(4) 0.9893(4) 0.109(2) Uani 1.00 1 d . . .
O(6) O 0.0870(5) 0.9487(3) 0.9679(3) 0.086(2) Uani 1.00 1 d . . .
O(7) O 0.6961(3) 0.5709(3) 0.7575(2) 0.062(1) Uani 1.00 1 d . . .
O(8) O 0.8135(3) 0.5191(2) 0.6952(3) 0.0467(9) Uani 1.00 1 d . . .
N(1) N 0.5090(3) 0.7961(2) 0.4894(2) 0.0197(7) Uani 1.00 1 d . . .
N(2) N 0.6421(3) 0.7615(2) 0.4100(2) 0.0217(7) Uani 1.00 1 d . . .
N(3) N 0.3413(3) 0.8800(2) 0.5152(2) 0.0217(7) Uani 1.00 1 d . . .
N(4) N 0.8206(3) 0.5331(2) 0.4091(2) 0.0207(7) Uani 1.00 1 d . . .
N(5) N 0.8495(3) 0.4062(2) 0.4902(2) 0.0210(7) Uani 1.00 1 d . . .
N(6) N 0.8385(3) 0.6357(2) 0.2713(2) 0.0246(7) Uani 1.00 1 d . . .
N(7) N 0.7185(3) 0.2984(2) 0.7007(2) 0.0196(7) Uani 1.00 1 d . . .
N(8) N 0.5870(3) 0.3372(2) 0.7781(2) 0.0224(7) Uani 1.00 1 d . . .
N(9) N 0.8826(3) 0.2085(2) 0.6755(2) 0.0249(7) Uani 1.00 1 d . . .
N(10) N 0.4066(3) 0.5593(2) 0.7823(2) 0.0192(7) Uani 1.00 1 d . . .
N(11) N 0.3717(3) 0.6841(2) 0.6999(2) 0.0213(7) Uani 1.00 1 d . . .
N(12) N 0.3868(3) 0.4515(2) 0.9153(2) 0.0216(7) Uani 1.00 1 d . . .
N(13) N 0.6783(4) 0.8177(3) 0.8045(3) 0.052(1) Uani 1.00 1 d . . .
N(14) N 0.4993(4) 0.9529(3) 0.8071(3) 0.041(1) Uani 1.00 1 d . . .
N(15) N 0.1609(5) 0.9184(3) 0.9416(3) 0.054(1) Uani 1.00 1 d . . .
N(16) N 0.7698(3) 0.5809(3) 0.7168(2) 0.0334(9) Uani 1.00 1 d . . .
C(1) C 0.5870(3) 0.7499(3) 0.4749(3) 0.0220(8) Uani 1.00 1 d . . .
C(2) C 0.6181(3) 0.8269(3) 0.3575(3) 0.0229(8) Uani 1.00 1 d . . .
C(3) C 0.5386(3) 0.8785(3) 0.3678(3) 0.0213(8) Uani 1.00 1 d . . .
C(4) C 0.4825(3) 0.8602(2) 0.4349(2) 0.0172(8) Uani 1.00 1 d . . .
C(5) C 0.3914(3) 0.9074(3) 0.4502(2) 0.0171(8) Uani 1.00 1 d . . .
C(6) C 0.3590(3) 0.9763(3) 0.3995(3) 0.0216(8) Uani 1.00 1 d . . .
C(7) C 0.2728(3) 1.0176(3) 0.4162(3) 0.0257(9) Uani 1.00 1 d . . .
C(8) C 0.2223(3) 0.9900(3) 0.4835(3) 0.0266(9) Uani 1.00 1 d . . .
C(9) C 0.2592(3) 0.9214(3) 0.5316(3) 0.0260(9) Uani 1.00 1 d . . .
C(10) C 0.8069(3) 0.4816(3) 0.4744(3) 0.0235(9) Uani 1.00 1 d . . .
C(11) C 0.9118(4) 0.3823(3) 0.4351(3) 0.0275(9) Uani 1.00 1 d . . .
C(12) C 0.9291(4) 0.4311(3) 0.3648(3) 0.0258(9) Uani 1.00 1 d . . .
C(13) C 0.8819(3) 0.5092(3) 0.3528(3) 0.0190(8) Uani 1.00 1 d . . .
C(14) C 0.8941(3) 0.5660(3) 0.2790(3) 0.0194(8) Uani 1.00 1 d . . .
C(15) C 0.9579(4) 0.5461(3) 0.2195(3) 0.0262(9) Uani 1.00 1 d . . .
C(16) C 0.9628(4) 0.5986(3) 0.1490(3) 0.0307(10) Uani 1.00 1 d . . .
C(17) C 0.9061(4) 0.6700(3) 0.1411(3) 0.030(1) Uani 1.00 1 d . . .
C(18) C 0.8450(4) 0.6853(3) 0.2025(3) 0.0298(10) Uani 1.00 1 d . . .
C(19) C 0.6384(3) 0.3439(3) 0.7117(3) 0.0210(8) Uani 1.00 1 d . . .
C(20) C 0.6189(4) 0.2787(3) 0.8383(3) 0.0267(9) Uani 1.00 1 d . . .
C(21) C 0.7010(4) 0.2298(3) 0.8324(3) 0.0243(9) Uani 1.00 1 d . . .
C(22) C 0.7515(3) 0.2413(3) 0.7618(3) 0.0198(8) Uani 1.00 1 d . . .
C(23) C 0.8422(3) 0.1922(3) 0.7480(3) 0.0223(8) Uani 1.00 1 d . . .
C(24) C 0.8823(4) 0.1330(3) 0.8079(3) 0.034(1) Uani 1.00 1 d . . .
C(25) C 0.9656(4) 0.0887(3) 0.7916(4) 0.046(1) Uani 1.00 1 d . . .
C(26) C 1.0051(4) 0.1029(3) 0.7166(4) 0.040(1) Uani 1.00 1 d . . .
C(27) C 0.9617(4) 0.1639(3) 0.6601(3) 0.033(1) Uani 1.00 1 d . . .
C(28) C 0.4161(3) 0.6098(3) 0.7153(3) 0.0205(8) Uani 1.00 1 d . . .
C(29) C 0.3151(4) 0.7089(3) 0.7583(3) 0.0302(10) Uani 1.00 1 d . . .
C(30) C 0.3052(4) 0.6620(3) 0.8317(3) 0.0275(9) Uani 1.00 1 d . . .
C(31) C 0.3513(3) 0.5851(3) 0.8416(2) 0.0174(8) Uani 1.00 1 d . . .
C(32) C 0.3403(3) 0.5262(3) 0.9149(2) 0.0188(8) Uani 1.00 1 d . . .
C(33) C 0.2834(3) 0.5471(3) 0.9787(3) 0.0266(9) Uani 1.00 1 d . . .
C(34) C 0.2758(4) 0.4899(3) 1.0453(3) 0.0288(10) Uani 1.00 1 d . . .
C(35) C 0.3238(4) 0.4134(3) 1.0464(3) 0.030(1) Uani 1.00 1 d . . .
C(36) C 0.3772(4) 0.3970(3) 0.9801(3) 0.0261(9) Uani 1.00 1 d . . .
C(37) C 0.7863(5) 0.8680(4) 0.8638(6) 0.083(2) Uani 1.00 1 d . . .
C(38) C 0.4983(5) 0.9291(4) 0.8985(3) 0.054(1) Uani 1.00 1 d . . .
C(39) C 0.1391(5) 0.8959(4) 0.8450(3) 0.044(1) Uani 1.00 1 d . . .
C(40) C 0.8109(5) 0.6726(3) 0.6925(4) 0.044(1) Uani 1.00 1 d . . .
B(1) B 0.0225(5) 0.6704(4) 0.9210(4) 0.033(1) Uani 1.00 1 d . . .
B(2) B 0.6442(6) 0.8542(5) 0.1188(4) 0.050(2) Uani 1.00 1 d . . .
B(3) B 0.9817(5) 0.8387(4) 0.5988(4) 0.038(1) Uani 1.00 1 d . . .
H(1) H 0.6047 0.7060 0.5132 0.0264 Uiso 1.00 1 R . . .
H(2) H 0.6561 0.8382 0.3126 0.0275 Uiso 1.00 1 R . . .
H(3) H 0.5233 0.9239 0.3309 0.0255 Uiso 1.00 1 R . . .
H(4) H 0.3948 0.9945 0.3548 0.0259 Uiso 1.00 1 R . . .
H(5) H 0.2495 1.0633 0.3825 0.0309 Uiso 1.00 1 R . . .
H(6) H 0.1647 1.0168 0.4964 0.0319 Uiso 1.00 1 R . . .
H(7) H 0.2256 0.9032 0.5774 0.0312 Uiso 1.00 1 R . . .
H(8) H 0.7643 0.4992 0.5124 0.0283 Uiso 1.00 1 R . . .
H(9) H 0.9442 0.3312 0.4447 0.0329 Uiso 1.00 1 R . . .
H(10) H 0.9708 0.4129 0.3265 0.0309 Uiso 1.00 1 R . . .
H(11) H 0.9966 0.4982 0.2270 0.0314 Uiso 1.00 1 R . . .
H(12) H 1.0036 0.5859 0.1078 0.0368 Uiso 1.00 1 R . . .
H(13) H 0.9091 0.7071 0.0951 0.0364 Uiso 1.00 1 R . . .
H(14) H 0.8058 0.7330 0.1959 0.0357 Uiso 1.00 1 R . . .
H(15) H 0.6170 0.3834 0.6695 0.0252 Uiso 1.00 1 R . . .
H(16) H 0.5837 0.2715 0.8853 0.0320 Uiso 1.00 1 R . . .
H(17) H 0.7221 0.1902 0.8745 0.0292 Uiso 1.00 1 R . . .
H(18) H 0.8537 0.1233 0.8580 0.0412 Uiso 1.00 1 R . . .
H(19) H 0.9948 0.0494 0.8312 0.0553 Uiso 1.00 1 R . . .
H(20) H 1.0598 0.0725 0.7037 0.0483 Uiso 1.00 1 R . . .
H(21) H 0.9890 0.1741 0.6095 0.0402 Uiso 1.00 1 R . . .
H(22) H 0.4568 0.5920 0.6761 0.0246 Uiso 1.00 1 R . . .
H(23) H 0.2812 0.7593 0.7493 0.0362 Uiso 1.00 1 R . . .
H(24) H 0.2686 0.6819 0.8731 0.0330 Uiso 1.00 1 R . . .
H(25) H 0.2510 0.5986 0.9767 0.0320 Uiso 1.00 1 R . . .
H(26) H 0.2388 0.5029 1.0891 0.0345 Uiso 1.00 1 R . . .
H(27) H 0.3200 0.3742 1.0906 0.0361 Uiso 1.00 1 R . . .
H(28) H 0.4086 0.3451 0.9802 0.0313 Uiso 1.00 1 R . . .
H(29) H 0.8016 0.8408 0.9191 0.0999 Uiso 1.00 1 R . . .
H(30) H 0.7811 0.9305 0.8762 0.0999 Uiso 1.00 1 R . . .
H(31) H 0.8475 0.8662 0.8353 0.0999 Uiso 1.00 1 R . . .
H(32) H 0.4320 0.9441 0.9138 0.0643 Uiso 1.00 1 R . . .
H(33) H 0.5666 0.9630 0.9407 0.0643 Uiso 1.00 1 R . . .
H(34) H 0.4954 0.8648 0.9004 0.0643 Uiso 1.00 1 R . . .
H(35) H 0.0606 0.8968 0.8165 0.0526 Uiso 1.00 1 R . . .
H(36) H 0.1532 0.8361 0.8330 0.0526 Uiso 1.00 1 R . . .
H(37) H 0.1893 0.9400 0.8218 0.0526 Uiso 1.00 1 R . . .
H(38) H 0.8764 0.7042 0.7389 0.0529 Uiso 1.00 1 R . . .
H(39) H 0.7508 0.7065 0.6860 0.0529 Uiso 1.00 1 R . . .
H(40) H 0.8322 0.6669 0.6368 0.0529 Uiso 1.00 1 R . . .

loop_
_atom_site_aniso_label
_atom_site_aniso_U_11
_atom_site_aniso_U_22
_atom_site_aniso_U_33
_atom_site_aniso_U_12
_atom_site_aniso_U_13
_atom_site_aniso_U_23
Ag(1) 0.0345(2) 0.0275(2) 0.0258(2) 0.0043(1) 0.0111(1) 0.0133(1)
Ag(2) 0.0296(2) 0.0295(2) 0.0392(2) 0.0168(2) 0.0054(2) -0.0021(2)
Ag(3) 0.0343(2) 0.0305(2) 0.0254(2) 0.0034(2) 0.0101(2) 0.0082(1)
Ag(4) 0.0329(2) 0.0266(2) 0.0318(2) 0.0122(2) 0.0116(2) 0.0026(1)
Si(1) 0.0249(8) 0.0187(8) 0.0214(8) 0.0089(7) 0.0046(7) 0.0031(6)
F(1) 0.117(3) 0.122(3) 0.093(3) 0.099(3) 0.058(3) 0.046(3)
F(2) 0.074(2) 0.061(2) 0.057(2) 0.023(2) 0.040(2) 0.022(2)
F(3) 0.077(3) 0.160(4) 0.078(3) 0.047(3) -0.034(2) -0.053(3)
F(4) 0.155(4) 0.051(2) 0.123(4) -0.009(2) 0.105(3) 0.002(2)
F(5) 0.083(3) 0.330(9) 0.178(6) 0.015(4) 0.003(4) 0.210(6)
F(6) 0.347(10) 0.054(3) 0.182(6) 0.030(4) 0.177(7) 0.020(3)
F(7) 0.097(3) 0.155(5) 0.110(4) -0.008(3) 0.067(3) 0.028(3)
F(8) 0.063(2) 0.051(2) 0.059(2) 0.022(2) 0.020(2) 0.010(2)
F(9) 0.072(2) 0.048(2) 0.095(3) 0.033(2) 0.061(2) 0.028(2)
F(10) 0.051(2) 0.047(2) 0.042(2) 0.023(1) 0.008(1) 0.002(1)
F(11) 0.062(2) 0.086(3) 0.063(2) 0.036(2) -0.012(2) -0.009(2)
F(12) 0.077(2) 0.067(2) 0.138(3) 0.045(2) 0.074(2) 0.066(2)
F(13) 0.035(1) 0.023(1) 0.045(2) 0.013(1) 0.016(1) 0.007(1)
F(14) 0.053(2) 0.027(1) 0.030(1) 0.015(1) 0.017(1) 0.009(1)
F(15) 0.033(1) 0.025(1) 0.042(2) 0.004(1) -0.004(1) 0.005(1)
O(1) 0.080(3) 0.091(4) 0.076(3) 0.037(3) 0.027(3) 0.035(3)
O(2) 0.074(3) 0.061(3) 0.069(3) -0.001(2) 0.005(2) 0.011(2)
O(3) 0.075(3) 0.041(2) 0.034(2) 0.012(2) -0.006(2) -0.001(2)
O(4) 0.065(3) 0.073(3) 0.042(2) 0.010(2) 0.020(2) 0.018(2)
O(5) 0.064(3) 0.150(5) 0.084(4) -0.013(3) -0.021(3) 0.071(4)
O(6) 0.114(4) 0.078(3) 0.074(3) 0.009(3) 0.055(3) -0.009(3)
O(7) 0.054(2) 0.103(3) 0.028(2) 0.000(2) 0.020(2) 0.009(2)
O(8) 0.039(2) 0.031(2) 0.064(2) 0.012(2) -0.003(2) 0.006(2)
N(1) 0.023(2) 0.019(2) 0.017(2) 0.005(1) 0.004(1) 0.005(1)
N(2) 0.019(2) 0.018(2) 0.027(2) 0.006(1) 0.002(1) 0.001(1)
N(3) 0.022(2) 0.023(2) 0.020(2) 0.005(1) 0.004(1) 0.005(1)
N(4) 0.018(2) 0.022(2) 0.022(2) 0.006(1) 0.003(1) 0.001(1)
N(5) 0.021(2) 0.021(2) 0.020(2) 0.005(1) 0.004(1) 0.003(1)
N(6) 0.022(2) 0.023(2) 0.025(2) 0.003(1) 0.001(1) 0.001(1)
N(7) 0.022(2) 0.017(2) 0.020(2) 0.005(1) 0.002(1) 0.006(1)
N(8) 0.025(2) 0.018(2) 0.024(2) 0.005(1) 0.006(1) 0.004(1)
N(9) 0.023(2) 0.019(2) 0.030(2) 0.004(1) 0.001(2) 0.000(1)
N(10) 0.024(2) 0.018(2) 0.015(2) 0.003(1) 0.005(1) -0.001(1)
N(11) 0.022(2) 0.021(2) 0.020(2) 0.001(1) 0.006(1) 0.006(1)
N(12) 0.022(2) 0.022(2) 0.018(2) -0.002(1) 0.004(1) 0.002(1)
N(13) 0.063(3) 0.043(3) 0.058(3) 0.026(3) 0.021(3) 0.015(2)
N(14) 0.063(3) 0.030(2) 0.036(2) 0.022(2) 0.015(2) 0.010(2)
N(15) 0.060(3) 0.049(3) 0.045(3) -0.007(3) 0.014(3) 0.006(2)
N(16) 0.033(2) 0.037(2) 0.024(2) 0.001(2) 0.001(2) 0.002(2)
C(1) 0.024(2) 0.017(2) 0.023(2) 0.005(2) 0.000(2) 0.005(2)
C(2) 0.026(2) 0.021(2) 0.023(2) 0.005(2) 0.008(2) 0.004(2)
C(3) 0.026(2) 0.017(2) 0.021(2) 0.006(2) 0.005(2) 0.006(2)
C(4) 0.019(2) 0.012(2) 0.017(2) 0.000(2) 0.000(2) 0.001(1)
C(5) 0.016(2) 0.015(2) 0.016(2) -0.001(2) 0.000(2) 0.000(1)
C(6) 0.025(2) 0.019(2) 0.021(2) 0.007(2) 0.003(2) 0.005(2)
C(7) 0.026(2) 0.019(2) 0.027(2) 0.005(2) -0.002(2) 0.000(2)
C(8) 0.022(2) 0.024(2) 0.034(2) 0.010(2) 0.006(2) -0.002(2)
C(9) 0.023(2) 0.030(2) 0.029(2) 0.010(2) 0.010(2) 0.003(2)
C(10) 0.021(2) 0.027(2) 0.024(2) 0.008(2) 0.006(2) 0.000(2)
C(11) 0.028(2) 0.024(2) 0.034(2) 0.011(2) 0.010(2) 0.005(2)
C(12) 0.028(2) 0.025(2) 0.031(2) 0.012(2) 0.015(2) 0.005(2)
C(13) 0.014(2) 0.021(2) 0.020(2) 0.002(2) 0.003(2) -0.003(2)
C(14) 0.015(2) 0.019(2) 0.019(2) 0.000(2) -0.001(2) -0.001(2)
C(15) 0.026(2) 0.028(2) 0.024(2) 0.005(2) 0.007(2) 0.003(2)
C(16) 0.027(2) 0.039(3) 0.023(2) -0.002(2) 0.006(2) 0.001(2)
C(17) 0.027(2) 0.031(2) 0.023(2) -0.007(2) -0.002(2) 0.008(2)
C(18) 0.025(2) 0.027(2) 0.031(2) 0.001(2) -0.001(2) 0.007(2)
C(19) 0.021(2) 0.018(2) 0.021(2) 0.003(2) 0.000(2) 0.004(2)
C(20) 0.034(2) 0.026(2) 0.020(2) 0.005(2) 0.008(2) 0.005(2)
C(21) 0.031(2) 0.019(2) 0.020(2) 0.003(2) 0.001(2) 0.005(2)
C(22) 0.021(2) 0.013(2) 0.019(2) 0.000(2) -0.004(2) -0.001(1)
C(23) 0.017(2) 0.016(2) 0.028(2) 0.000(2) -0.001(2) -0.001(2)
C(24) 0.036(3) 0.026(2) 0.039(3) 0.008(2) 0.003(2) 0.010(2)
C(25) 0.040(3) 0.032(3) 0.065(4) 0.015(2) 0.001(3) 0.019(3)
C(26) 0.030(3) 0.028(3) 0.059(3) 0.014(2) 0.000(2) -0.003(2)
C(27) 0.023(2) 0.032(3) 0.042(3) 0.008(2) 0.004(2) -0.007(2)
C(28) 0.022(2) 0.024(2) 0.016(2) 0.004(2) 0.005(2) 0.002(2)
C(29) 0.035(2) 0.024(2) 0.039(3) 0.013(2) 0.017(2) 0.011(2)
C(30) 0.036(2) 0.026(2) 0.030(2) 0.012(2) 0.020(2) 0.006(2)
C(31) 0.013(2) 0.019(2) 0.017(2) -0.001(2) 0.003(2) 0.000(1)
C(32) 0.018(2) 0.022(2) 0.012(2) -0.003(2) 0.002(2) 0.000(1)
C(33) 0.027(2) 0.035(2) 0.020(2) 0.007(2) 0.009(2) 0.002(2)
C(34) 0.025(2) 0.040(3) 0.018(2) -0.001(2) 0.004(2) 0.005(2)
C(35) 0.033(2) 0.033(2) 0.018(2) -0.005(2) 0.001(2) 0.008(2)
C(36) 0.027(2) 0.024(2) 0.020(2) -0.003(2) 0.000(2) 0.003(2)
C(37) 0.047(4) 0.054(4) 0.143(7) 0.012(3) 0.010(4) 0.019(4)
C(38) 0.079(4) 0.055(3) 0.031(3) 0.016(3) 0.017(3) 0.015(2)
C(39) 0.052(3) 0.044(3) 0.040(3) 0.017(3) 0.013(2) 0.008(2)
C(40) 0.051(3) 0.027(3) 0.048(3) 0.003(2) 0.004(3) 0.008(2)
B(1) 0.032(3) 0.038(3) 0.033(3) 0.016(2) 0.010(2) 0.009(2)
B(2) 0.046(4) 0.070(5) 0.041(3) 0.027(3) 0.012(3) 0.026(3)
B(3) 0.040(3) 0.032(3) 0.056(4) 0.020(3) 0.027(3) 0.017(3)

loop_
_geom_bond_atom_site_label_1
_geom_bond_atom_site_label_2
_geom_bond_distance
_geom_bond_site_symmetry_1
_geom_bond_site_symmetry_2
_geom_bond_publ_flag
Ag(1) N(1) 2.302(4) . . yes
Ag(1) N(3) 2.301(3) . . yes
Ag(1) N(11) 2.168(3) . . yes
Ag(2) N(2) 2.191(4) . . yes
Ag(2) N(4) 2.352(4) . . yes
Ag(2) N(6) 2.310(4) . . yes
Ag(3) N(5) 2.156(3) . . yes
Ag(3) N(7) 2.278(4) . . yes
Ag(3) N(9) 2.324(4) . . yes
Ag(4) N(8) 2.170(4) . . yes
Ag(4) N(10) 2.284(3) . . yes
Ag(4) N(12) 2.335(4) . . yes
Si(1) F(13) 1.692(3) . . yes
Si(1) F(13) 1.692(3) . 2_666 yes
Si(1) F(14) 1.686(3) . . yes
Si(1) F(14) 1.686(3) . 2_666 yes
Si(1) F(15) 1.675(2) . . yes
Si(1) F(15) 1.675(2) . 2_666 yes
F(1) B(1) 1.353(8) . . yes
F(2) B(1) 1.387(7) . . yes
F(3) B(1) 1.331(6) . . yes
F(4) B(1) 1.347(7) . . yes
F(5) B(2) 1.321(8) . . yes
F(6) B(2) 1.337(9) . . yes
F(7) B(2) 1.326(9) . . yes
F(8) B(2) 1.383(8) . . yes
F(9) B(3) 1.370(8) . . yes
F(10) B(3) 1.389(7) . . yes
F(11) B(3) 1.379(6) . . yes
F(12) B(3) 1.380(7) . . yes
O(1) N(13) 1.224(7) . . yes
O(2) N(13) 1.207(7) . . yes
O(3) N(14) 1.216(5) . . yes
O(4) N(14) 1.232(6) . . yes
O(5) N(15) 1.179(7) . . yes
O(6) N(15) 1.227(9) . . yes
O(7) N(16) 1.211(6) . . yes
O(8) N(16) 1.220(6) . . yes
N(1) C(1) 1.333(6) . . yes
N(1) C(4) 1.347(5) . . yes
N(2) C(1) 1.339(6) . . yes
N(2) C(2) 1.337(5) . . yes
N(3) C(5) 1.343(5) . . yes
N(3) C(9) 1.341(6) . . yes
N(4) C(10) 1.328(5) . . yes
N(4) C(13) 1.351(6) . . yes
N(5) C(10) 1.341(6) . . yes
N(5) C(11) 1.347(6) . . yes
N(6) C(14) 1.346(6) . . yes
N(6) C(18) 1.341(6) . . yes
N(7) C(19) 1.333(6) . . yes
N(7) C(22) 1.349(5) . . yes
N(8) C(19) 1.324(6) . . yes
N(8) C(20) 1.354(6) . . yes
N(9) C(23) 1.346(6) . . yes
N(9) C(27) 1.334(6) . . yes
N(10) C(28) 1.330(5) . . yes
N(10) C(31) 1.341(6) . . yes
N(11) C(28) 1.337(5) . . yes
N(11) C(29) 1.337(6) . . yes
N(12) C(32) 1.347(6) . . yes
N(12) C(36) 1.339(5) . . yes
N(13) C(37) 1.456(7) . . yes
N(14) C(38) 1.476(7) . . yes
N(15) C(39) 1.455(7) . . yes
N(16) C(40) 1.474(6) . . yes
C(1) H(1) 0.930 . . no
C(2) C(3) 1.383(6) . . yes
C(2) H(2) 0.930 . . no
C(3) C(4) 1.387(6) . . yes
C(3) H(3) 0.930 . . no
C(4) C(5) 1.485(6) . . yes
C(5) C(6) 1.391(6) . . yes
C(6) C(7) 1.388(6) . . yes
C(6) H(4) 0.930 . . no
C(7) C(8) 1.377(6) . . yes
C(7) H(5) 0.930 . . no
C(8) C(9) 1.382(6) . . yes
C(8) H(6) 0.930 . . no
C(9) H(7) 0.930 . . no
C(10) H(8) 0.930 . . no
C(11) C(12) 1.378(6) . . yes
C(11) H(9) 0.930 . . no
C(12) C(13) 1.402(6) . . yes
C(12) H(10) 0.930 . . no
C(13) C(14) 1.480(6) . . yes
C(14) C(15) 1.395(6) . . yes
C(15) C(16) 1.384(6) . . yes
C(15) H(11) 0.930 . . no
C(16) C(17) 1.377(7) . . yes
C(16) H(12) 0.930 . . no
C(17) C(18) 1.375(7) . . yes
C(17) H(13) 0.930 . . no
C(18) H(14) 0.930 . . no
C(19) H(15) 0.930 . . no
C(20) C(21) 1.369(7) . . yes
C(20) H(16) 0.930 . . no
C(21) C(22) 1.379(6) . . yes
C(21) H(17) 0.930 . . no
C(22) C(23) 1.492(6) . . yes
C(23) C(24) 1.387(6) . . yes
C(24) C(25) 1.381(8) . . yes
C(24) H(18) 0.930 . . no
C(25) C(26) 1.370(9) . . yes
C(25) H(19) 0.930 . . no
C(26) C(27) 1.389(7) . . yes
C(26) H(20) 0.930 . . no
C(27) H(21) 0.930 . . no
C(28) H(22) 0.930 . . no
C(29) C(30) 1.385(7) . . yes
C(29) H(23) 0.930 . . no
C(30) C(31) 1.376(6) . . yes
C(30) H(24) 0.930 . . no
C(31) C(32) 1.491(6) . . yes
C(32) C(33) 1.390(6) . . yes
C(33) C(34) 1.385(6) . . yes
C(33) H(25) 0.930 . . no
C(34) C(35) 1.383(7) . . yes
C(34) H(26) 0.930 . . no
C(35) C(36) 1.374(7) . . yes
C(35) H(27) 0.930 . . no
C(36) H(28) 0.930 . . no
C(37) H(29) 0.960 . . no
C(37) H(30) 0.960 . . no
C(37) H(31) 0.960 . . no
C(38) H(32) 0.960 . . no
C(38) H(33) 0.960 . . no
C(38) H(34) 0.960 . . no
C(39) H(35) 0.960 . . no
C(39) H(36) 0.960 . . no
C(39) H(37) 0.960 . . no
C(40) H(38) 0.960 . . no
C(40) H(39) 0.960 . . no
C(40) H(40) 0.960 . . no
